data_7100426
loop_
_publ_author_name
'Charles L. B. Macdonald'
'Andreas Decken'
'C. Adam Dyker'
'Bobby D. Ellis'

_publ_section_title
;
The synthesis, characterisation and electronic
structure of N-heterocyclic carbene adducts of P(I)
;
_journal_name_full 'Chemical Communications'
_journal_paper_doi 10.1039/b500692a
_journal_year 2005
_chemical_formula_moiety '[C22 H40 N4 P][Cl][C7 H8]'
_chemical_formula_sum 'C29 H48 Cl N4 P'
_chemical_formula_weight 519.13
_chemical_name_common '[NHC2P][Cl]'
_space_group_IT_number 2
_symmetry_cell_setting triclinic
_symmetry_space_group_name_Hall '-P 1'
_symmetry_space_group_name_H-M 'P -1'
_cell_angle_alpha 103.358(4)
_cell_angle_beta 99.906(5)
_cell_angle_gamma 100.772(4)
_cell_formula_units_Z 2
_cell_length_a 10.134(3)
_cell_length_b 12.243(3)
_cell_length_c 13.037(3)
_cell_measurement_temperature 198(2)
_cell_volume 1506.3(7)
_diffrn_ambient_temperature 198(2)
_exptl_crystal_density_diffrn 1.145
_cod_depositor_comments
;
The following automatic conversions were performed:
'_symmetry_cell_setting' value 'Triclinic' changed to 'triclinic'
according to '/home/saulius/struct/CIF-dictionaries/cif_core.dic'
dictionary named 'cif_core.dic' version 2.4.1 from 2010-06-29.

Automatic conversion script
Id: cif_fix_enum 1527 2010-12-29 10:47:43Z saulius 
;
_cod_database_code 7100426

loop_
_symmetry_equiv_pos_as_xyz
'x, y, z'
'-x, -y, -z'

loop_
_atom_site_label
_atom_site_type_symbol
_atom_site_fract_x
_atom_site_fract_y
_atom_site_fract_z
_atom_site_U_iso_or_equiv
_atom_site_adp_type
_atom_site_occupancy
_atom_site_symmetry_multiplicity
_atom_site_calc_flag
_atom_site_refinement_flags
_atom_site_disorder_assembly
_atom_site_disorder_group
P P 0.54162(6) 0.34262(5) 0.37010(4) 0.03191(16) Uani 1 1 d . . .
Cl Cl 0.13958(6) 0.74033(5) 0.13532(5) 0.04694(18) Uani 1 1 d . . .
N1 N 0.74149(17) 0.37282(15) 0.24163(13) 0.0300(4) Uani 1 1 d . . .
N2 N 0.77067(17) 0.52181(14) 0.37908(13) 0.0299(4) Uani 1 1 d . . .
C1 C 0.6885(2) 0.41487(17) 0.32739(15) 0.0284(4) Uani 1 1 d . . .
C3 C 0.8554(2) 0.45431(18) 0.23780(16) 0.0317(4) Uani 1 1 d . . .
C4 C 0.8742(2) 0.54696(18) 0.32409(17) 0.0323(4) Uani 1 1 d . . .
C5 C 0.6879(2) 0.25365(19) 0.16997(17) 0.0354(5) Uani 1 1 d . . .
C6 C 0.6105(3) 0.2526(2) 0.05849(19) 0.0438(6) Uani 1 1 d . . .
C7 C 0.7996(3) 0.1867(3) 0.1658(3) 0.0506(6) Uani 1 1 d . . .
C8 C 0.9409(3) 0.4394(2) 0.1555(2) 0.0395(5) Uani 1 1 d . . .
C9 C 0.9843(3) 0.6559(2) 0.3577(2) 0.0455(6) Uani 1 1 d . . .
C10 C 0.7481(2) 0.59760(19) 0.47817(16) 0.0340(5) Uani 1 1 d . . .
C11 C 0.8577(3) 0.6053(3) 0.5767(2) 0.0499(6) Uani 1 1 d . . .
C12 C 0.7338(3) 0.7160(2) 0.4655(2) 0.0428(5) Uani 1 1 d . . .
N21 N 0.31732(18) 0.22277(15) 0.19191(14) 0.0329(4) Uani 1 1 d . . .
N22 N 0.37915(17) 0.40514(15) 0.19954(13) 0.0307(4) Uani 1 1 d . . .
C21 C 0.4113(2) 0.32369(17) 0.24804(16) 0.0296(4) Uani 1 1 d . . .
C22 C 0.2278(2) 0.24213(19) 0.10734(17) 0.0356(5) Uani 1 1 d . . .
C23 C 0.2676(2) 0.35501(19) 0.11085(17) 0.0334(5) Uani 1 1 d . . .
C25 C 0.3182(3) 0.11057(19) 0.2170(2) 0.0395(5) Uani 1 1 d . . .
C26 C 0.1899(3) 0.0655(2) 0.2550(2) 0.0511(6) Uani 1 1 d . . .
C27 C 0.3405(4) 0.0213(2) 0.1230(3) 0.0556(7) Uani 1 1 d . . .
C28 C 0.1112(3) 0.1525(3) 0.0289(2) 0.0500(6) Uani 1 1 d . . .
C29 C 0.2120(3) 0.4177(2) 0.0336(2) 0.0414(5) Uani 1 1 d . . .
C30 C 0.4486(2) 0.52936(18) 0.24273(18) 0.0349(5) Uani 1 1 d . . .
C31 C 0.5233(4) 0.5720(3) 0.1636(3) 0.0549(7) Uani 1 1 d . . .
C32 C 0.3536(3) 0.6017(2) 0.2852(3) 0.0493(6) Uani 1 1 d . . .
C41 C 0.6136(6) 0.9624(4) 0.3254(4) 0.1056(15) Uani 1 1 d . . .
H41 H 0.5245 0.9719 0.3326 0.127 Uiso 1 1 calc R . .
C42 C 0.6208(9) 0.8867(4) 0.2358(4) 0.132(2) Uani 1 1 d . . .
H42 H 0.5392 0.8445 0.1832 0.158 Uiso 1 1 calc R . .
C43 C 0.7394(10) 0.8714(6) 0.2215(7) 0.165(4) Uani 1 1 d . . .
H43 H 0.7425 0.8181 0.1567 0.198 Uiso 1 1 calc R . .
C44 C 0.8649(8) 0.9294(8) 0.2963(10) 0.196(5) Uani 1 1 d . . .
H44 H 0.9517 0.9169 0.2852 0.236 Uiso 1 1 calc R . .
C45 C 0.8483(8) 1.0140(6) 0.3968(9) 0.195(4) Uani 1 1 d . . .
H45 H 0.9268 1.0575 0.4520 0.234 Uiso 1 1 calc R . .
C46 C 0.7205(6) 1.0265(4) 0.4065(4) 0.1103(16) Uani 1 1 d . . .
C47 C 0.6984(8) 1.1130(5) 0.5052(5) 0.162(3) Uani 1 1 d . . .
H47A H 0.7009 1.1879 0.4898 0.243 Uiso 1 1 calc R . .
H47B H 0.7716 1.1221 0.5685 0.243 Uiso 1 1 calc R . .
H47C H 0.6087 1.0838 0.5199 0.243 Uiso 1 1 calc R . .
H5 H 0.621(2) 0.219(2) 0.2061(18) 0.034(6) Uiso 1 1 d . . .
H6A H 0.669(3) 0.282(2) 0.021(2) 0.048(7) Uiso 1 1 d . . .
H6B H 0.565(3) 0.176(3) 0.021(2) 0.060(8) Uiso 1 1 d . . .
H6C H 0.538(3) 0.301(2) 0.0661(19) 0.040(6) Uiso 1 1 d . . .
H7A H 0.848(3) 0.198(3) 0.237(3) 0.061(8) Uiso 1 1 d . . .
H7B H 0.853(3) 0.208(3) 0.117(2) 0.061(9) Uiso 1 1 d . . .
H7C H 0.759(3) 0.110(3) 0.138(3) 0.068(9) Uiso 1 1 d . . .
H8A H 0.990(2) 0.513(2) 0.1542(19) 0.037(6) Uiso 1 1 d . . .
H8B H 1.009(3) 0.397(3) 0.176(3) 0.071(9) Uiso 1 1 d . . .
H8C H 0.890(3) 0.400(2) 0.088(2) 0.039(6) Uiso 1 1 d . . .
H9A H 0.951(3) 0.720(3) 0.362(3) 0.070(10) Uiso 1 1 d . . .
H9B H 1.040(4) 0.664(3) 0.433(3) 0.092(11) Uiso 1 1 d . . .
H9C H 1.041(3) 0.656(3) 0.310(3) 0.066(9) Uiso 1 1 d . . .
H10 H 0.661(2) 0.5577(19) 0.4883(17) 0.028(5) Uiso 1 1 d . . .
H11A H 0.828(3) 0.646(3) 0.642(2) 0.061(8) Uiso 1 1 d . . .
H11B H 0.942(3) 0.650(3) 0.573(2) 0.067(9) Uiso 1 1 d . . .
H11C H 0.862(3) 0.527(3) 0.581(2) 0.053(8) Uiso 1 1 d . . .
H12A H 0.826(3) 0.773(2) 0.482(2) 0.053(7) Uiso 1 1 d . . .
H12B H 0.691(3) 0.714(2) 0.395(2) 0.059(8) Uiso 1 1 d . . .
H12C H 0.681(3) 0.748(2) 0.519(2) 0.053(7) Uiso 1 1 d . . .
H25 H 0.394(3) 0.129(2) 0.277(2) 0.044(7) Uiso 1 1 d . . .
H26A H 0.177(3) 0.126(3) 0.311(3) 0.072(9) Uiso 1 1 d . . .
H26B H 0.198(4) -0.002(3) 0.279(3) 0.087(11) Uiso 1 1 d . . .
H26C H 0.111(4) 0.036(3) 0.197(3) 0.078(10) Uiso 1 1 d . . .
H27A H 0.343(3) -0.045(3) 0.150(2) 0.068(9) Uiso 1 1 d . . .
H27B H 0.414(4) 0.047(3) 0.107(3) 0.080(11) Uiso 1 1 d . . .
H27C H 0.268(4) 0.008(3) 0.060(3) 0.085(11) Uiso 1 1 d . . .
H28A H 0.142(3) 0.103(3) -0.017(3) 0.064(9) Uiso 1 1 d . . .
H28B H 0.059(4) 0.108(3) 0.066(3) 0.077(10) Uiso 1 1 d . . .
H28C H 0.057(3) 0.189(3) -0.016(3) 0.068(9) Uiso 1 1 d . . .
H29A H 0.274(3) 0.428(2) -0.016(2) 0.059(8) Uiso 1 1 d . . .
H29B H 0.199(3) 0.496(3) 0.075(2) 0.052(7) Uiso 1 1 d . . .
H29C H 0.130(3) 0.373(2) -0.009(2) 0.048(7) Uiso 1 1 d . . .
H30 H 0.520(2) 0.5324(19) 0.3055(18) 0.029(5) Uiso 1 1 d . . .
H31A H 0.583(3) 0.643(3) 0.201(3) 0.072(10) Uiso 1 1 d . . .
H31B H 0.587(4) 0.521(3) 0.141(3) 0.085(11) Uiso 1 1 d . . .
H31C H 0.463(3) 0.581(3) 0.114(3) 0.059(9) Uiso 1 1 d . . .
H32A H 0.405(3) 0.677(3) 0.324(2) 0.059(8) Uiso 1 1 d . . .
H32B H 0.289(3) 0.606(3) 0.232(3) 0.070(10) Uiso 1 1 d . . .
H32C H 0.310(3) 0.571(3) 0.332(3) 0.069(10) Uiso 1 1 d . . .

loop_
_atom_site_aniso_label
_atom_site_aniso_U_11
_atom_site_aniso_U_22
_atom_site_aniso_U_33
_atom_site_aniso_U_23
_atom_site_aniso_U_13
_atom_site_aniso_U_12
P 0.0347(3) 0.0299(3) 0.0304(3) 0.0078(2) 0.0110(2) 0.0032(2)
Cl 0.0501(4) 0.0396(3) 0.0466(3) 0.0129(3) 0.0058(3) 0.0029(3)
N1 0.0295(9) 0.0291(9) 0.0309(8) 0.0053(7) 0.0099(7) 0.0066(7)
N2 0.0307(9) 0.0280(9) 0.0302(8) 0.0053(7) 0.0099(7) 0.0057(7)
C1 0.0300(10) 0.0266(10) 0.0285(9) 0.0073(8) 0.0072(8) 0.0059(8)
C3 0.0302(10) 0.0335(11) 0.0326(10) 0.0094(8) 0.0102(8) 0.0070(9)
C4 0.0292(10) 0.0330(11) 0.0361(10) 0.0098(9) 0.0104(8) 0.0072(8)
C5 0.0385(12) 0.0284(11) 0.0354(10) 0.0008(9) 0.0127(9) 0.0043(9)
C6 0.0428(14) 0.0458(15) 0.0344(11) 0.0002(11) 0.0099(10) 0.0027(12)
C7 0.0559(17) 0.0371(15) 0.0576(16) 0.0043(12) 0.0156(14) 0.0164(12)
C8 0.0389(13) 0.0437(14) 0.0376(12) 0.0091(11) 0.0178(10) 0.0081(11)
C9 0.0410(14) 0.0373(14) 0.0534(15) 0.0051(11) 0.0204(12) -0.0020(11)
C10 0.0370(12) 0.0308(11) 0.0312(10) 0.0029(8) 0.0118(9) 0.0042(9)
C11 0.0569(17) 0.0537(17) 0.0347(12) 0.0087(12) 0.0065(11) 0.0102(14)
C12 0.0514(15) 0.0316(12) 0.0443(13) 0.0037(10) 0.0172(12) 0.0096(11)
N21 0.0325(9) 0.0262(9) 0.0368(9) 0.0030(7) 0.0108(7) 0.0035(7)
N22 0.0292(9) 0.0288(9) 0.0331(8) 0.0062(7) 0.0112(7) 0.0036(7)
C21 0.0287(10) 0.0269(10) 0.0328(10) 0.0049(8) 0.0125(8) 0.0045(8)
C22 0.0296(11) 0.0358(12) 0.0382(11) 0.0040(9) 0.0101(9) 0.0048(9)
C23 0.0286(10) 0.0355(11) 0.0349(10) 0.0066(9) 0.0107(8) 0.0049(9)
C25 0.0446(13) 0.0248(11) 0.0448(12) 0.0062(9) 0.0093(11) 0.0027(9)
C26 0.0640(18) 0.0349(14) 0.0517(15) 0.0077(12) 0.0249(14) -0.0002(12)
C27 0.0626(19) 0.0337(14) 0.073(2) 0.0062(13) 0.0320(17) 0.0123(13)
C28 0.0401(14) 0.0438(15) 0.0532(15) 0.0022(13) 0.0017(12) 0.0004(12)
C29 0.0341(12) 0.0499(15) 0.0391(12) 0.0138(11) 0.0079(10) 0.0053(11)
C30 0.0354(11) 0.0262(11) 0.0412(11) 0.0084(9) 0.0088(9) 0.0036(9)
C31 0.0597(18) 0.0424(16) 0.0603(17) 0.0164(14) 0.0227(15) -0.0047(14)
C32 0.0508(16) 0.0380(14) 0.0575(16) 0.0055(13) 0.0132(14) 0.0154(12)
C41 0.147(4) 0.062(2) 0.095(3) 0.031(2) -0.007(3) 0.013(3)
C42 0.231(7) 0.067(3) 0.108(4) 0.039(3) 0.032(4) 0.048(4)
C43 0.212(8) 0.130(5) 0.265(9) 0.148(6) 0.168(8) 0.087(6)
C44 0.124(5) 0.169(7) 0.419(15) 0.229(10) 0.153(8) 0.063(5)
C45 0.120(5) 0.111(5) 0.377(14) 0.149(8) 0.039(7) -0.005(4)
C46 0.130(4) 0.067(3) 0.118(4) 0.047(3) -0.011(3) -0.005(3)
C47 0.224(7) 0.098(4) 0.121(4) 0.021(4) -0.032(5) 0.010(4)

loop_
_geom_bond_atom_site_label_1
_geom_bond_atom_site_label_2
_geom_bond_distance
_geom_bond_site_symmetry_2
_geom_bond_publ_flag
P C21 1.823(2) . ?
P C1 1.824(2) . ?
N1 C1 1.359(2) . ?
N1 C3 1.394(3) . ?
N1 C5 1.482(3) . ?
N2 C1 1.361(3) . ?
N2 C4 1.396(3) . ?
N2 C10 1.486(3) . ?
C3 C4 1.358(3) . ?
C3 C8 1.491(3) . ?
C4 C9 1.491(3) . ?
C5 C7 1.518(3) . ?
C5 C6 1.524(3) . ?
C5 H5 0.97(2) . ?
C6 H6A 0.91(3) . ?
C6 H6B 0.94(3) . ?
C6 H6C 1.03(3) . ?
C7 H7A 0.94(3) . ?
C7 H7B 0.95(3) . ?
C7 H7C 0.91(3) . ?
C8 H8A 0.95(3) . ?
C8 H8B 0.98(3) . ?
C8 H8C 0.91(3) . ?
C9 H9A 0.91(3) . ?
C9 H9B 1.02(4) . ?
C9 H9C 0.92(3) . ?
C10 C11 1.519(3) . ?
C10 C12 1.527(3) . ?
C10 H10 0.97(2) . ?
C11 H11A 1.01(3) . ?
C11 H11B 0.93(3) . ?
C11 H11C 0.98(3) . ?
C12 H12A 1.02(3) . ?
C12 H12B 0.94(3) . ?
C12 H12C 1.00(3) . ?
N21 C21 1.368(3) . ?
N21 C22 1.397(3) . ?
N21 C25 1.485(3) . ?
N22 C21 1.357(3) . ?
N22 C23 1.398(3) . ?
N22 C30 1.481(3) . ?
C22 C23 1.353(3) . ?
C22 C28 1.492(3) . ?
C23 C29 1.498(3) . ?
C25 C27 1.522(4) . ?
C25 C26 1.524(4) . ?
C25 H25 0.95(3) . ?
C26 H26A 0.96(3) . ?
C26 H26B 0.96(4) . ?
C26 H26C 0.95(4) . ?
C27 H27A 0.96(3) . ?
C27 H27B 0.83(4) . ?
C27 H27C 0.96(4) . ?
C28 H28A 0.89(3) . ?
C28 H28B 0.96(4) . ?
C28 H28C 0.97(3) . ?
C29 H29A 0.99(3) . ?
C29 H29B 1.03(3) . ?
C29 H29C 0.91(3) . ?
C30 C31 1.510(3) . ?
C30 C32 1.515(3) . ?
C30 H30 0.99(2) . ?
C31 H31A 0.93(4) . ?
C31 H31B 1.01(4) . ?
C31 H31C 0.85(3) . ?
C32 H32A 0.94(3) . ?
C32 H32B 0.89(3) . ?
C32 H32C 0.93(3) . ?
C41 C42 1.335(7) . ?
C41 C46 1.346(6) . ?
C41 H41 0.9500 . ?
C42 C43 1.288(9) . ?
C42 H42 0.9500 . ?
C43 C44 1.410(12) . ?
C43 H43 0.9500 . ?
C44 C45 1.527(13) . ?
C44 H44 0.9500 . ?
C45 C46 1.355(9) . ?
C45 H45 0.9500 . ?
C46 C47 1.545(8) . ?
C47 H47A 0.9800 . ?
C47 H47B 0.9800 . ?
C47 H47C 0.9800 . ?

loop_
_cod_related_entry_id
_cod_related_entry_database
_cod_related_entry_code
1 ChemSpider 21150457
